data_7041150
loop_
_publ_author_name
'Ghosh, Abhijit'
'Adhikari, Sangita'
'Ta, Sabyasachi'
'Banik, Avishek'
'Dangar, Tushar Kanti'
'Mukhopadhyay, Subhra Kanti'
'Matalobos, Jes\'us Sanmart\'in'
'Brand\~ao, Paula'
'F\'elix, V\'itor'
'Das, Debasis'

_publ_section_title
;
 Tuning of azine derivatives for selective recognition of Ag(+) with the
 in vitro tracking of endophytic bacteria in rice root tissue.
;
_journal_issue 48
_journal_name_full 'Dalton transactions (Cambridge, England : 2003)'
_journal_page_first 19491
_journal_page_last 19499
_journal_paper_doi 10.1039/c6dt03117j
_journal_volume 45
_journal_year 2016
_chemical_formula_moiety 'C24 H21 N3'
_chemical_formula_sum 'C24 H21 N3'
_chemical_formula_weight 351.44
_space_group_crystal_system monoclinic
_space_group_IT_number 14
_space_group_name_Hall '-P 2yn'
_space_group_name_H-M_alt 'P 1 21/n 1'
_symmetry_space_group_name_Hall '-P 2yn'
_symmetry_space_group_name_H-M 'P 1 21/n 1'
_atom_sites_solution_hydrogens geom
_audit_creation_method SHELXL-2016/4
_audit_update_record
;
2016-09-27 deposited with the CCDC.
2016-11-09 downloaded from the CCDC.
;
_cell_angle_alpha 90
_cell_angle_beta 98.155(3)
_cell_angle_gamma 90
_cell_formula_units_Z 4
_cell_length_a 11.0729(5)
_cell_length_b 6.3772(3)
_cell_length_c 26.6135(12)
_cell_measurement_reflns_used 2976
_cell_measurement_temperature 296(2)
_cell_measurement_theta_max 21.55
_cell_measurement_theta_min 3.55
_cell_volume 1860.28(15)
_computing_cell_refinement 'Bruker SAINT'
_computing_data_collection 'Bruker APEX2'
_computing_data_reduction 'Bruker SAINT'
_computing_molecular_graphics 'Mercury CSD 2.0 (C. F. Macrae, et al J. Appl. Cryst., 41, 466-470, 2008)'
_computing_publication_material 'SHELXL-2016/4 (Sheldrick, 2016)'
_computing_structure_refinement 'SHELXL-2016/4 (Sheldrick, 2016)'
_computing_structure_solution 'SHELXS 2013/1 (Sheldrick, 2008)'
_diffrn_ambient_temperature 296(2)
_diffrn_measured_fraction_theta_full 0.996
_diffrn_measured_fraction_theta_max 0.994
_diffrn_measurement_device_type 'Bruker Kappa APEX II CCD'
_diffrn_measurement_method 'phi and omega scans'
_diffrn_radiation_type MoK\a
_diffrn_radiation_wavelength 0.71073
_diffrn_reflns_av_R_equivalents 0.0592
_diffrn_reflns_av_unetI/netI 0.0341
_diffrn_reflns_Laue_measured_fraction_full 0.996
_diffrn_reflns_Laue_measured_fraction_max 0.994
_diffrn_reflns_limit_h_max 13
_diffrn_reflns_limit_h_min -13
_diffrn_reflns_limit_k_max 7
_diffrn_reflns_limit_k_min -7
_diffrn_reflns_limit_l_max 32
_diffrn_reflns_limit_l_min -33
_diffrn_reflns_number 27818
_diffrn_reflns_point_group_measured_fraction_full 0.996
_diffrn_reflns_point_group_measured_fraction_max 0.994
_diffrn_reflns_theta_full 25.242
_diffrn_reflns_theta_max 26.595
_diffrn_reflns_theta_min 3.550
_exptl_absorpt_coefficient_mu 0.075
_exptl_absorpt_correction_type none
_exptl_crystal_colour brown
_exptl_crystal_density_diffrn 1.255
_exptl_crystal_description rectangular
_exptl_crystal_F_000 744
_exptl_crystal_size_max 0.20
_exptl_crystal_size_mid 0.13
_exptl_crystal_size_min 0.06
_refine_diff_density_max 0.155
_refine_diff_density_min -0.125
_refine_diff_density_rms 0.033
_refine_ls_extinction_coef 0.0085(17)
_refine_ls_extinction_expression Fc^*^=kFc[1+0.001xFc^2^\l^3^/sin(2\q)]^-1/4^
_refine_ls_extinction_method 'SHELXL-2016/4 (Sheldrick 2016)'
_refine_ls_goodness_of_fit_ref 1.035
_refine_ls_hydrogen_treatment constr
_refine_ls_matrix_type full
_refine_ls_number_parameters 247
_refine_ls_number_reflns 3847
_refine_ls_number_restraints 0
_refine_ls_restrained_S_all 1.035
_refine_ls_R_factor_all 0.0800
_refine_ls_R_factor_gt 0.0446
_refine_ls_shift/su_max 0.000
_refine_ls_shift/su_mean 0.000
_refine_ls_structure_factor_coef Fsqd
_refine_ls_weighting_details 'w=1/[\s^2^(Fo^2^)+(0.0633P)^2^+0.1260P] where P=(Fo^2^+2Fc^2^)/3'
_refine_ls_weighting_scheme calc
_refine_ls_wR_factor_gt 0.1155
_refine_ls_wR_factor_ref 0.1335
_reflns_Friedel_coverage 0.000
_reflns_number_gt 2419
_reflns_number_total 3847
_reflns_threshold_expression 'I > 2\s(I)'
_cod_data_source_file c6dt03117j2.cif
_cod_data_source_block compound_A11
_cod_depositor_comments 'Adding full bibliography for 7041149--7041154.cif.'
_cod_database_code 7041150
_shelx_shelxl_version_number 2016/4
_shelx_space_group_comment
;
The symmetry employed for this shelxl refinement is uniquely defined
by the following loop, which should always be used as a source of
symmetry information in preference to the above space-group names.
They are only intended as comments.
;

loop_
_space_group_symop_operation_xyz
'x, y, z'
'-x+1/2, y+1/2, -z+1/2'
'-x, -y, -z'
'x-1/2, -y-1/2, z-1/2'

loop_
_atom_site_label
_atom_site_type_symbol
_atom_site_fract_x
_atom_site_fract_y
_atom_site_fract_z
_atom_site_U_iso_or_equiv
_atom_site_adp_type
_atom_site_occupancy
_atom_site_site_symmetry_order
_atom_site_calc_flag
_atom_site_refinement_flags_posn
_atom_site_refinement_flags_adp
N3 N 0.34984(13) 0.6202(2) 0.59467(5) 0.0594(4) Uani 1 1 d . .
N2 N 0.29259(14) 0.4385(2) 0.57215(5) 0.0605(4) Uani 1 1 d . .
N1 N 0.19157(14) -0.3794(2) 0.43075(6) 0.0666(4) Uani 1 1 d . .
C24 C 0.43284(14) 0.9655(2) 0.67092(5) 0.0465(4) Uani 1 1 d . .
C19 C 0.45324(15) 1.1603(2) 0.69788(6) 0.0491(4) Uani 1 1 d . .
C11 C 0.31177(14) 0.9013(2) 0.65286(5) 0.0462(4) Uani 1 1 d . .
C17 C 0.23482(15) 1.2167(2) 0.69147(6) 0.0489(4) Uani 1 1 d . .
C18 C 0.35410(16) 1.2808(3) 0.70693(6) 0.0516(4) Uani 1 1 d . .
H18 H 0.368013 1.408070 0.723827 0.062 Uiso 1 1 calc R U
C6 C 0.30699(15) 0.1711(3) 0.51034(6) 0.0500(4) Uani 1 1 d . .
C12 C 0.21217(14) 1.0249(2) 0.66376(5) 0.0478(4) Uani 1 1 d . .
C3 C 0.22823(15) -0.1975(2) 0.45590(6) 0.0512(4) Uani 1 1 d . .
C7 C 0.20266(15) 0.0629(3) 0.51959(6) 0.0536(4) Uani 1 1 d . .
H7 H 0.158620 0.112753 0.544362 0.064 Uiso 1 1 calc R U
C5 C 0.36858(16) 0.0927(3) 0.47245(6) 0.0549(4) Uani 1 1 d . .
H5 H 0.437304 0.163150 0.464874 0.066 Uiso 1 1 calc R U
C9 C 0.34924(16) 0.3589(3) 0.53837(6) 0.0561(4) Uani 1 1 d . .
H9 H 0.420306 0.423398 0.531349 0.067 Uiso 1 1 calc R U
C10 C 0.28336(16) 0.7067(3) 0.62422(6) 0.0538(4) Uani 1 1 d . .
H10 H 0.210345 0.640362 0.627930 0.065 Uiso 1 1 calc R U
C4 C 0.33095(16) -0.0861(3) 0.44577(6) 0.0554(4) Uani 1 1 d . .
H4 H 0.374502 -0.133651 0.420600 0.066 Uiso 1 1 calc R U
C8 C 0.16342(15) -0.1144(3) 0.49321(6) 0.0558(4) Uani 1 1 d . .
H8 H 0.092841 -0.181097 0.500029 0.067 Uiso 1 1 calc R U
C23 C 0.53815(16) 0.8414(3) 0.66632(6) 0.0577(5) Uani 1 1 d . .
H23 H 0.528524 0.713462 0.649437 0.069 Uiso 1 1 calc R U
C13 C 0.08730(16) 0.9714(3) 0.64799(6) 0.0607(5) Uani 1 1 d . .
H13 H 0.069104 0.850908 0.628715 0.073 Uiso 1 1 calc R U
C20 C 0.57513(16) 1.2214(3) 0.71709(7) 0.0612(5) Uani 1 1 d . .
H20 H 0.588490 1.349025 0.733888 0.073 Uiso 1 1 calc R U
C16 C 0.13374(17) 1.3375(3) 0.70317(6) 0.0613(5) Uani 1 1 d . .
H16 H 0.148458 1.462142 0.721134 0.074 Uiso 1 1 calc R U
C22 C 0.65177(17) 0.9056(3) 0.68599(7) 0.0652(5) Uani 1 1 d . .
H22 H 0.718230 0.820303 0.682562 0.078 Uiso 1 1 calc R U
C21 C 0.67128(17) 1.0984(3) 0.71144(7) 0.0668(5) Uani 1 1 d . .
H21 H 0.749982 1.140795 0.724288 0.080 Uiso 1 1 calc R U
C14 C -0.00553(17) 1.0908(3) 0.66024(7) 0.0705(5) Uani 1 1 d . .
H14 H -0.085750 1.050121 0.649611 0.085 Uiso 1 1 calc R U
C15 C 0.01813(18) 1.2757(3) 0.68888(7) 0.0707(5) Uani 1 1 d . .
H15 H -0.046122 1.354604 0.697865 0.085 Uiso 1 1 calc R U
C1 C 0.2628(2) -0.4712(3) 0.39481(7) 0.0771(6) Uani 1 1 d . .
H1A H 0.258366 -0.382964 0.365374 0.116 Uiso 1 1 calc R U
H1B H 0.230972 -0.607424 0.384962 0.116 Uiso 1 1 calc R U
H1C H 0.346226 -0.483965 0.410242 0.116 Uiso 1 1 calc R U
C2 C 0.0844(2) -0.4915(3) 0.44089(8) 0.0810(6) Uani 1 1 d . .
H2A H 0.091251 -0.522265 0.476488 0.122 Uiso 1 1 calc R U
H2B H 0.077184 -0.620002 0.421920 0.122 Uiso 1 1 calc R U
H2C H 0.013338 -0.406656 0.430992 0.122 Uiso 1 1 calc R U

loop_
_atom_site_aniso_label
_atom_site_aniso_U_11
_atom_site_aniso_U_22
_atom_site_aniso_U_33
_atom_site_aniso_U_23
_atom_site_aniso_U_13
_atom_site_aniso_U_12
N3 0.0693(10) 0.0498(9) 0.0582(8) -0.0113(7) 0.0059(7) -0.0054(7)
N2 0.0723(10) 0.0496(9) 0.0589(9) -0.0125(7) 0.0065(7) -0.0060(7)
N1 0.0762(11) 0.0553(9) 0.0693(10) -0.0187(7) 0.0140(8) -0.0060(8)
C24 0.0536(10) 0.0466(9) 0.0398(8) 0.0005(7) 0.0088(7) -0.0001(8)
C19 0.0543(10) 0.0483(10) 0.0447(8) 0.0016(7) 0.0068(7) -0.0033(8)
C11 0.0559(10) 0.0414(9) 0.0406(8) 0.0000(7) 0.0045(7) -0.0015(7)
C17 0.0571(10) 0.0484(10) 0.0410(8) 0.0000(7) 0.0066(7) 0.0030(8)
C18 0.0637(11) 0.0421(9) 0.0479(9) -0.0049(7) 0.0046(8) -0.0031(8)
C6 0.0538(10) 0.0448(9) 0.0497(9) -0.0041(7) 0.0019(7) 0.0037(8)
C12 0.0509(10) 0.0503(10) 0.0415(8) 0.0016(7) 0.0043(7) -0.0012(8)
C3 0.0594(10) 0.0456(10) 0.0474(9) -0.0036(7) 0.0029(8) 0.0052(8)
C7 0.0619(11) 0.0520(10) 0.0477(9) -0.0052(8) 0.0108(8) 0.0047(8)
C5 0.0537(10) 0.0531(10) 0.0584(10) -0.0044(8) 0.0091(8) -0.0013(8)
C9 0.0567(10) 0.0514(10) 0.0590(10) -0.0061(8) 0.0039(8) -0.0012(8)
C10 0.0601(11) 0.0471(10) 0.0536(9) -0.0035(8) 0.0068(8) -0.0027(8)
C4 0.0609(11) 0.0555(10) 0.0512(9) -0.0078(8) 0.0128(8) 0.0055(9)
C8 0.0596(11) 0.0517(10) 0.0575(10) -0.0036(8) 0.0126(8) -0.0043(8)
C23 0.0596(11) 0.0620(11) 0.0518(10) -0.0092(8) 0.0090(8) 0.0024(9)
C13 0.0567(11) 0.0624(12) 0.0614(11) -0.0088(9) 0.0025(9) -0.0032(9)
C20 0.0611(12) 0.0615(11) 0.0603(10) -0.0077(9) 0.0065(9) -0.0127(9)
C16 0.0663(12) 0.0623(12) 0.0552(10) -0.0064(8) 0.0085(9) 0.0093(9)
C22 0.0530(11) 0.0853(14) 0.0576(10) -0.0080(10) 0.0086(9) 0.0080(10)
C21 0.0504(11) 0.0847(14) 0.0649(11) -0.0090(10) 0.0066(9) -0.0091(10)
C14 0.0511(11) 0.0840(14) 0.0748(13) -0.0036(11) 0.0033(9) 0.0012(10)
C15 0.0618(13) 0.0813(14) 0.0694(12) -0.0073(10) 0.0112(10) 0.0155(10)
C1 0.0987(16) 0.0608(12) 0.0725(13) -0.0188(10) 0.0147(11) 0.0053(11)
C2 0.0835(15) 0.0642(13) 0.0944(15) -0.0170(11) 0.0092(12) -0.0141(11)

loop_
_atom_type_symbol
_atom_type_description
_atom_type_scat_dispersion_real
_atom_type_scat_dispersion_imag
_atom_type_scat_source
C C 0.0033 0.0016 'International Tables Vol C Tables 4.2.6.8 and 6.1.1.4'
H H 0.0000 0.0000 'International Tables Vol C Tables 4.2.6.8 and 6.1.1.4'
N N 0.0061 0.0033 'International Tables Vol C Tables 4.2.6.8 and 6.1.1.4'

loop_
_geom_angle_atom_site_label_1
_geom_angle_atom_site_label_2
_geom_angle_atom_site_label_3
_geom_angle
C10 N3 N2 110.64(14)
C9 N2 N3 112.98(14)
C3 N1 C2 121.46(15)
C3 N1 C1 120.88(15)
C2 N1 C1 117.60(15)
C11 C24 C23 123.68(15)
C11 C24 C19 119.53(14)
C23 C24 C19 116.71(15)
C18 C19 C20 121.14(15)
C18 C19 C24 119.54(15)
C20 C19 C24 119.24(15)
C12 C11 C24 119.67(14)
C12 C11 C10 117.43(14)
C24 C11 C10 122.88(14)
C18 C17 C16 121.21(15)
C18 C17 C12 119.62(15)
C16 C17 C12 119.17(16)
C17 C18 C19 121.86(15)
C17 C18 H18 119.1
C19 C18 H18 119.1
C5 C6 C7 117.00(15)
C5 C6 C9 120.93(16)
C7 C6 C9 122.06(15)
C11 C12 C13 123.75(15)
C11 C12 C17 119.70(14)
C13 C12 C17 116.54(15)
N1 C3 C4 121.86(15)
N1 C3 C8 121.12(15)
C4 C3 C8 117.02(15)
C8 C7 C6 121.86(15)
C8 C7 H7 119.1
C6 C7 H7 119.1
C4 C5 C6 121.94(16)
C4 C5 H5 119.0
C6 C5 H5 119.0
N2 C9 C6 122.44(16)
N2 C9 H9 118.8
C6 C9 H9 118.8
N3 C10 C11 125.87(16)
N3 C10 H10 117.1
C11 C10 H10 117.1
C5 C4 C3 121.07(15)
C5 C4 H4 119.5
C3 C4 H4 119.5
C7 C8 C3 121.05(15)
C7 C8 H8 119.5
C3 C8 H8 119.5
C22 C23 C24 121.56(17)
C22 C23 H23 119.2
C24 C23 H23 119.2
C14 C13 C12 122.06(17)
C14 C13 H13 119.0
C12 C13 H13 119.0
C21 C20 C19 121.50(17)
C21 C20 H20 119.2
C19 C20 H20 119.2
C15 C16 C17 121.67(18)
C15 C16 H16 119.2
C17 C16 H16 119.2
C23 C22 C21 121.42(18)
C23 C22 H22 119.3
C21 C22 H22 119.3
C20 C21 C22 119.54(17)
C20 C21 H21 120.2
C22 C21 H21 120.2
C13 C14 C15 120.74(18)
C13 C14 H14 119.6
C15 C14 H14 119.6
C16 C15 C14 119.74(18)
C16 C15 H15 120.1
C14 C15 H15 120.1
N1 C1 H1A 109.5
N1 C1 H1B 109.5
H1A C1 H1B 109.5
N1 C1 H1C 109.5
H1A C1 H1C 109.5
H1B C1 H1C 109.5
N1 C2 H2A 109.5
N1 C2 H2B 109.5
H2A C2 H2B 109.5
N1 C2 H2C 109.5
H2A C2 H2C 109.5
H2B C2 H2C 109.5

loop_
_geom_bond_atom_site_label_1
_geom_bond_atom_site_label_2
_geom_bond_distance
N3 C10 1.276(2)
N3 N2 1.4126(18)
N2 C9 1.273(2)
N1 C3 1.372(2)
N1 C2 1.443(2)
N1 C1 1.447(2)
C24 C11 1.419(2)
C24 C23 1.429(2)
C24 C19 1.437(2)
C19 C18 1.389(2)
C19 C20 1.428(2)
C11 C12 1.419(2)
C11 C10 1.467(2)
C17 C18 1.388(2)
C17 C16 1.429(2)
C17 C12 1.432(2)
C18 H18 0.9300
C6 C5 1.388(2)
C6 C7 1.397(2)
C6 C9 1.453(2)
C12 C13 1.428(2)
C3 C4 1.399(2)
C3 C8 1.408(2)
C7 C8 1.369(2)
C7 H7 0.9300
C5 C4 1.376(2)
C5 H5 0.9300
C9 H9 0.9300
C10 H10 0.9300
C4 H4 0.9300
C8 H8 0.9300
C23 C22 1.356(2)
C23 H23 0.9300
C13 C14 1.356(2)
C13 H13 0.9300
C20 C21 1.348(2)
C20 H20 0.9300
C16 C15 1.342(3)
C16 H16 0.9300
C22 C21 1.406(3)
C22 H22 0.9300
C21 H21 0.9300
C14 C15 1.408(3)
C14 H14 0.9300
C15 H15 0.9300
C1 H1A 0.9600
C1 H1B 0.9600
C1 H1C 0.9600
C2 H2A 0.9600
C2 H2B 0.9600
C2 H2C 0.9600

loop_
_geom_torsion_atom_site_label_1
_geom_torsion_atom_site_label_2
_geom_torsion_atom_site_label_3
_geom_torsion_atom_site_label_4
_geom_torsion
C10 N3 N2 C9 173.09(15)
C11 C24 C19 C18 1.5(2)
C23 C24 C19 C18 -175.27(14)
C11 C24 C19 C20 178.39(14)
C23 C24 C19 C20 1.6(2)
C23 C24 C11 C12 173.46(14)
C19 C24 C11 C12 -3.1(2)
C23 C24 C11 C10 -4.6(2)
C19 C24 C11 C10 178.83(14)
C16 C17 C18 C19 177.00(15)
C12 C17 C18 C19 -2.3(2)
C20 C19 C18 C17 -175.60(15)
C24 C19 C18 C17 1.2(2)
C24 C11 C12 C13 -178.91(15)
C10 C11 C12 C13 -0.7(2)
C24 C11 C12 C17 2.0(2)
C10 C11 C12 C17 -179.81(13)
C18 C17 C12 C11 0.7(2)
C16 C17 C12 C11 -178.65(14)
C18 C17 C12 C13 -178.48(15)
C16 C17 C12 C13 2.2(2)
C2 N1 C3 C4 -179.00(17)
C1 N1 C3 C4 4.0(3)
C2 N1 C3 C8 0.9(3)
C1 N1 C3 C8 -176.03(16)
C5 C6 C7 C8 1.0(2)
C9 C6 C7 C8 -179.79(16)
C7 C6 C5 C4 -1.5(2)
C9 C6 C5 C4 179.34(16)
N3 N2 C9 C6 179.83(15)
C5 C6 C9 N2 177.66(16)
C7 C6 C9 N2 -1.5(3)
N2 N3 C10 C11 -178.11(14)
C12 C11 C10 N3 151.03(16)
C24 C11 C10 N3 -30.8(2)
C6 C5 C4 C3 -0.1(3)
N1 C3 C4 C5 -177.98(16)
C8 C3 C4 C5 2.1(2)
C6 C7 C8 C3 1.0(3)
N1 C3 C8 C7 177.55(16)
C4 C3 C8 C7 -2.5(2)
C11 C24 C23 C22 -177.30(16)
C19 C24 C23 C22 -0.7(2)
C11 C12 C13 C14 178.27(16)
C17 C12 C13 C14 -2.6(2)
C18 C19 C20 C21 175.43(16)
C24 C19 C20 C21 -1.4(2)
C18 C17 C16 C15 -179.25(17)
C12 C17 C16 C15 0.1(3)
C24 C23 C22 C21 -0.6(3)
C19 C20 C21 C22 0.1(3)
C23 C22 C21 C20 0.9(3)
C12 C13 C14 C15 0.7(3)
C17 C16 C15 C14 -2.1(3)
C13 C14 C15 C16 1.7(3)
